data_7130678
loop_
_publ_author_name
'Sharma, Deepti'
'Benny, Annabel'
'Gupta, Radhika'
'Jemmis, Eluvathingal D.'
'Venugopal, Ajay'

_publ_section_title
;
 Crystallographic evidence for a continuum and reversal of roles in
 primary-secondary interactions in antimony Lewis acids: applications in
 carbonyl activation.
;
_journal_issue 78
_journal_name_full 'Chemical communications (Cambridge, England)'
_journal_page_first 11009
_journal_page_last 11012
_journal_paper_doi 10.1039/d2cc04027a
_journal_volume 58
_journal_year 2022
_chemical_formula_moiety 'C18 H21 F3 N O3 S Sb'
_chemical_formula_sum 'C18 H21 F3 N O3 S Sb'
_chemical_formula_weight 510.17
_space_group_crystal_system monoclinic
_space_group_IT_number 14
_space_group_name_Hall '-P 2yn'
_space_group_name_H-M_alt 'P 1 21/n 1'
_atom_sites_solution_hydrogens geom
_audit_creation_method SHELXL-2017/1
_audit_update_record
;
2022-08-23 deposited with the CCDC.	2022-09-05 downloaded from the CCDC.
;
_cell_angle_alpha 90
_cell_angle_beta 96.737(13)
_cell_angle_gamma 90
_cell_formula_units_Z 4
_cell_length_a 8.401(5)
_cell_length_b 9.453(6)
_cell_length_c 25.467(16)
_cell_measurement_reflns_used 4665
_cell_measurement_temperature 150(2)
_cell_measurement_theta_max 21.67
_cell_measurement_theta_min 2.30
_cell_volume 2008(2)
_computing_cell_refinement 'APEX3/SAINT (Bruker, 2016)'
_computing_data_collection 'APEX3 (Bruker, 2016)'
_computing_data_reduction 'SAINT/XPREP (Bruker, 2016)'
_computing_molecular_graphics 'ORTEP3 (Farrugia, 1997) and Mercury (Bruno et al., 2002)'
_computing_publication_material 'SHELXL-2014 (Sheldrick, 2014)'
_computing_structure_refinement 'SHELXL-2017/1 (Sheldrick, 2017)'
_computing_structure_solution 'SHELXT 2014/5 (Sheldrick, 2014)'
_diffrn_ambient_temperature 150(2)
_diffrn_detector_area_resol_mean 0
_diffrn_measured_fraction_theta_full 0.999
_diffrn_measured_fraction_theta_max 0.999
_diffrn_measurement_device_type 'Bruker KAPPA APEX-II CCD'
_diffrn_measurement_method '\f and \w scans'
_diffrn_radiation_type MoK\a
_diffrn_radiation_wavelength 0.71073
_diffrn_reflns_av_R_equivalents 0.1101
_diffrn_reflns_av_unetI/netI 0.0531
_diffrn_reflns_Laue_measured_fraction_full 0.999
_diffrn_reflns_Laue_measured_fraction_max 0.999
_diffrn_reflns_limit_h_max 9
_diffrn_reflns_limit_h_min -9
_diffrn_reflns_limit_k_max 11
_diffrn_reflns_limit_k_min -11
_diffrn_reflns_limit_l_max 30
_diffrn_reflns_limit_l_min -30
_diffrn_reflns_number 34625
_diffrn_reflns_point_group_measured_fraction_full 0.999
_diffrn_reflns_point_group_measured_fraction_max 0.999
_diffrn_reflns_theta_full 24.999
_diffrn_reflns_theta_max 24.999
_diffrn_reflns_theta_min 1.610
_diffrn_source 'sealed tube'
_exptl_absorpt_coefficient_mu 1.522
_exptl_absorpt_correction_T_max 0.970
_exptl_absorpt_correction_T_min 0.702
_exptl_absorpt_correction_type multi-scan
_exptl_absorpt_process_details 'SADABS (Bruker, 2016)'
_exptl_crystal_colour colourless
_exptl_crystal_density_diffrn 1.687
_exptl_crystal_density_meas 1.687
_exptl_crystal_density_method none
_exptl_crystal_description long-plate
_exptl_crystal_F_000 1016
_exptl_crystal_size_max 0.250
_exptl_crystal_size_mid 0.150
_exptl_crystal_size_min 0.020
_refine_diff_density_max 1.403
_refine_diff_density_min -2.479
_refine_diff_density_rms 0.164
_refine_ls_extinction_method none
_refine_ls_goodness_of_fit_ref 1.166
_refine_ls_hydrogen_treatment constr
_refine_ls_matrix_type full
_refine_ls_number_parameters 249
_refine_ls_number_reflns 3518
_refine_ls_number_restraints 0
_refine_ls_restrained_S_all 1.166
_refine_ls_R_factor_all 0.0789
_refine_ls_R_factor_gt 0.0624
_refine_ls_shift/su_max 0.000
_refine_ls_shift/su_mean 0.000
_refine_ls_structure_factor_coef Fsqd
_refine_ls_weighting_details 'w=1/[\s^2^(Fo^2^)+32.9676P] where P=(Fo^2^+2Fc^2^)/3'
_refine_ls_weighting_scheme calc
_refine_ls_wR_factor_gt 0.1376
_refine_ls_wR_factor_ref 0.1454
_reflns_Friedel_coverage 0.000
_reflns_number_gt 2880
_reflns_number_total 3518
_reflns_threshold_expression 'I > 2\s(I)'
_cod_data_source_file d2cc04027a2.cif
_cod_data_source_block 3B
_cod_depositor_comments 'Adding full bibliography for 7130672--7130679.cif.'
_cod_original_cell_volume 2009(2)
_cod_original_sg_symbol_H-M 'P 21/n'
_cod_database_code 7130678
_shelx_shelxl_version_number 2017/1
_shelx_space_group_comment
;
The symmetry employed for this shelxl refinement is uniquely defined
by the following loop, which should always be used as a source of
symmetry information in preference to the above space-group names.
They are only intended as comments.
;
_shelx_estimated_absorpt_t_min 0.702
_shelx_estimated_absorpt_t_max 0.970

loop_
_space_group_symop_operation_xyz
'x, y, z'
'-x+1/2, y+1/2, -z+1/2'
'-x, -y, -z'
'x-1/2, -y-1/2, z-1/2'

loop_
_atom_site_label
_atom_site_type_symbol
_atom_site_fract_x
_atom_site_fract_y
_atom_site_fract_z
_atom_site_U_iso_or_equiv
_atom_site_adp_type
_atom_site_occupancy
_atom_site_site_symmetry_order
_atom_site_calc_flag
_atom_site_refinement_flags_posn
_atom_site_refinement_flags_adp
_atom_site_refinement_flags_occupancy
_atom_site_disorder_assembly
_atom_site_disorder_group
C1 C 0.5765(10) 0.3337(9) 0.7180(3) 0.0221(19) Uani 1 1 d . . . . .
C2 C 0.7151(9) 0.3046(9) 0.7508(3) 0.0204(18) Uani 1 1 d . . . . .
C3 C 0.7190(11) 0.2785(10) 0.8046(4) 0.029(2) Uani 1 1 d . . . . .
H3 H 0.816884 0.261968 0.826437 0.035 Uiso 1 1 calc R U . . .
C4 C 0.5723(11) 0.2776(10) 0.8249(4) 0.030(2) Uani 1 1 d . . . . .
H4 H 0.568860 0.257999 0.861334 0.036 Uiso 1 1 calc R U . . .
C5 C 0.4305(11) 0.3051(10) 0.7925(4) 0.031(2) Uani 1 1 d . . . . .
H5 H 0.331851 0.304659 0.807319 0.038 Uiso 1 1 calc R U . . .
C6 C 0.4304(10) 0.3329(9) 0.7394(4) 0.026(2) Uani 1 1 d . . . . .
H6 H 0.332761 0.351197 0.717640 0.031 Uiso 1 1 calc R U . . .
C7 C 0.9691(10) 0.4209(9) 0.7424(4) 0.029(2) Uani 1 1 d . . . . .
H7A H 0.912104 0.510790 0.744328 0.043 Uiso 1 1 calc R U . . .
H7B H 1.052442 0.431229 0.718729 0.043 Uiso 1 1 calc R U . . .
H7C H 1.018675 0.394218 0.777735 0.043 Uiso 1 1 calc R U . . .
C8 C 0.9354(11) 0.1710(9) 0.7212(4) 0.029(2) Uani 1 1 d . . . . .
H8A H 0.975088 0.143986 0.757554 0.043 Uiso 1 1 calc R U . . .
H8B H 1.025611 0.177974 0.700216 0.043 Uiso 1 1 calc R U . . .
H8C H 0.859643 0.099407 0.705709 0.043 Uiso 1 1 calc R U . . .
C9 C 0.6708(10) 0.1828(10) 0.6073(3) 0.0252(19) Uani 1 1 d . . . . .
C10 C 0.5499(10) 0.0783(9) 0.6036(3) 0.0235(19) Uani 1 1 d . . . . .
C11 C 0.5713(11) -0.0446(10) 0.5769(4) 0.030(2) Uani 1 1 d . . . . .
H11 H 0.487878 -0.113028 0.574262 0.035 Uiso 1 1 calc R U . . .
C12 C 0.7085(11) -0.0745(10) 0.5536(4) 0.031(2) Uani 1 1 d . . . . .
C13 C 0.8267(12) 0.0286(9) 0.5578(4) 0.030(2) Uani 1 1 d . . . . .
H13 H 0.922383 0.011376 0.542345 0.036 Uiso 1 1 calc R U . . .
C14 C 0.8107(11) 0.1548(10) 0.5836(3) 0.027(2) Uani 1 1 d . . . . .
C15 C 0.3929(11) 0.0981(10) 0.6267(4) 0.033(2) Uani 1 1 d . . . . .
H15A H 0.337079 0.007186 0.626948 0.050 Uiso 1 1 calc R U . . .
H15B H 0.325725 0.165956 0.605023 0.050 Uiso 1 1 calc R U . . .
H15C H 0.414585 0.134101 0.662882 0.050 Uiso 1 1 calc R U . . .
C16 C 0.7275(14) -0.2131(12) 0.5262(4) 0.047(3) Uani 1 1 d . . . . .
H16A H 0.704763 -0.290908 0.549600 0.070 Uiso 1 1 calc R U . . .
H16B H 0.837604 -0.221690 0.517394 0.070 Uiso 1 1 calc R U . . .
H16C H 0.652650 -0.217116 0.493666 0.070 Uiso 1 1 calc R U . . .
C17 C 0.9456(11) 0.2619(10) 0.5849(4) 0.033(2) Uani 1 1 d . . . . .
H17A H 0.998373 0.270941 0.621175 0.049 Uiso 1 1 calc R U . . .
H17B H 0.901770 0.353834 0.572710 0.049 Uiso 1 1 calc R U . . .
H17C H 1.023655 0.230144 0.561731 0.049 Uiso 1 1 calc R U . . .
C18 C 0.2518(11) 0.6077(11) 0.5498(4) 0.036(2) Uani 1 1 d . . . . .
N1 N 0.8539(8) 0.3089(7) 0.7215(3) 0.0210(16) Uani 1 1 d . . . . .
O1 O 0.4097(7) 0.4218(6) 0.6071(3) 0.0325(16) Uani 1 1 d . . . . .
O2 O 0.4097(7) 0.6632(7) 0.6405(3) 0.0335(16) Uani 1 1 d . . . . .
O3 O 0.1709(8) 0.5167(8) 0.6382(3) 0.0420(18) Uani 1 1 d . . . . .
F1 F 0.1706(8) 0.7283(7) 0.5507(3) 0.061(2) Uani 1 1 d . . . . .
F2 F 0.1596(7) 0.5119(7) 0.5232(2) 0.0502(17) Uani 1 1 d . . . . .
F3 F 0.3731(8) 0.6325(8) 0.5227(2) 0.0579(19) Uani 1 1 d . . . . .
S1 S 0.3159(3) 0.5496(2) 0.61673(9) 0.0249(5) Uani 1 1 d . . . . .
Sb1 Sb 0.66660(7) 0.38541(6) 0.64578(2) 0.02337(19) Uani 1 1 d . . . . .

loop_
_atom_site_aniso_label
_atom_site_aniso_U_11
_atom_site_aniso_U_22
_atom_site_aniso_U_33
_atom_site_aniso_U_23
_atom_site_aniso_U_13
_atom_site_aniso_U_12
C1 0.018(4) 0.018(4) 0.030(5) 0.000(4) 0.001(4) -0.001(3)
C2 0.013(4) 0.015(4) 0.033(5) 0.000(4) 0.001(3) -0.001(3)
C3 0.029(5) 0.022(5) 0.037(6) -0.001(4) 0.005(4) 0.003(4)
C4 0.031(5) 0.029(5) 0.030(5) 0.003(4) 0.002(4) -0.002(4)
C5 0.024(5) 0.031(5) 0.040(6) -0.001(4) 0.008(4) -0.003(4)
C6 0.015(4) 0.023(5) 0.038(5) 0.001(4) -0.001(4) 0.000(4)
C7 0.017(4) 0.024(5) 0.044(6) 0.001(4) 0.001(4) -0.005(4)
C8 0.030(5) 0.021(5) 0.035(5) 0.004(4) 0.004(4) 0.008(4)
C9 0.024(5) 0.025(5) 0.027(5) 0.001(4) 0.003(4) -0.001(4)
C10 0.024(4) 0.021(5) 0.024(5) 0.007(4) -0.004(4) 0.002(4)
C11 0.024(5) 0.023(5) 0.040(6) 0.003(4) -0.002(4) -0.004(4)
C12 0.031(5) 0.029(5) 0.034(5) -0.003(4) 0.003(4) 0.005(4)
C13 0.034(5) 0.020(5) 0.037(6) -0.003(4) 0.013(4) 0.007(4)
C14 0.028(5) 0.026(5) 0.025(5) 0.004(4) 0.003(4) -0.008(4)
C15 0.035(5) 0.019(5) 0.046(6) -0.002(4) 0.003(4) -0.002(4)
C16 0.052(7) 0.041(7) 0.048(7) -0.013(5) 0.006(5) -0.001(5)
C17 0.026(5) 0.032(5) 0.042(6) -0.001(5) 0.012(4) -0.005(4)
C18 0.032(5) 0.028(5) 0.046(6) 0.004(5) -0.001(4) -0.003(5)
N1 0.018(4) 0.014(4) 0.031(4) 0.001(3) 0.004(3) 0.003(3)
O1 0.029(3) 0.021(4) 0.043(4) -0.002(3) -0.013(3) 0.007(3)
O2 0.023(3) 0.027(4) 0.048(4) -0.003(3) -0.007(3) -0.003(3)
O3 0.031(4) 0.046(4) 0.051(5) -0.001(4) 0.012(3) -0.009(3)
F1 0.064(5) 0.045(4) 0.069(5) 0.007(4) -0.017(4) 0.024(4)
F2 0.047(4) 0.049(4) 0.048(4) -0.001(3) -0.020(3) -0.010(3)
F3 0.059(4) 0.073(5) 0.043(4) 0.011(4) 0.009(3) -0.021(4)
S1 0.0183(10) 0.0219(11) 0.0331(13) 0.0006(10) -0.0026(9) -0.0016(9)
Sb1 0.0207(3) 0.0171(3) 0.0318(3) 0.0020(3) 0.0008(2) -0.0006(3)

loop_
_atom_type_symbol
_atom_type_description
_atom_type_scat_dispersion_real
_atom_type_scat_dispersion_imag
_atom_type_scat_source
C C 0.0033 0.0016 'International Tables Vol C Tables 4.2.6.8 and 6.1.1.4'
H H 0.0000 0.0000 'International Tables Vol C Tables 4.2.6.8 and 6.1.1.4'
N N 0.0061 0.0033 'International Tables Vol C Tables 4.2.6.8 and 6.1.1.4'
O O 0.0106 0.0060 'International Tables Vol C Tables 4.2.6.8 and 6.1.1.4'
F F 0.0171 0.0103 'International Tables Vol C Tables 4.2.6.8 and 6.1.1.4'
S S 0.1246 0.1234 'International Tables Vol C Tables 4.2.6.8 and 6.1.1.4'
Sb Sb -0.5866 1.5461 'International Tables Vol C Tables 4.2.6.8 and 6.1.1.4'

loop_
_geom_angle_atom_site_label_1
_geom_angle_atom_site_label_2
_geom_angle_atom_site_label_3
_geom_angle
_geom_angle_site_symmetry_1
_geom_angle_site_symmetry_3
_geom_angle_publ_flag
C2 C1 C6 118.7(8) . . ?
C2 C1 Sb1 102.1(6) . . ?
C6 C1 Sb1 139.0(7) . . ?
C1 C2 C3 123.7(8) . . ?
C1 C2 N1 110.7(7) . . ?
C3 C2 N1 125.6(7) . . ?
C2 C3 C4 116.6(9) . . ?
C2 C3 H3 121.7 . . ?
C4 C3 H3 121.7 . . ?
C3 C4 C5 120.9(9) . . ?
C3 C4 H4 119.6 . . ?
C5 C4 H4 119.6 . . ?
C6 C5 C4 121.3(9) . . ?
C6 C5 H5 119.3 . . ?
C4 C5 H5 119.3 . . ?
C5 C6 C1 118.9(8) . . ?
C5 C6 H6 120.6 . . ?
C1 C6 H6 120.6 . . ?
N1 C7 H7A 109.5 . . ?
N1 C7 H7B 109.5 . . ?
H7A C7 H7B 109.5 . . ?
N1 C7 H7C 109.5 . . ?
H7A C7 H7C 109.5 . . ?
H7B C7 H7C 109.5 . . ?
N1 C8 H8A 109.5 . . ?
N1 C8 H8B 109.5 . . ?
H8A C8 H8B 109.5 . . ?
N1 C8 H8C 109.5 . . ?
H8A C8 H8C 109.5 . . ?
H8B C8 H8C 109.5 . . ?
C14 C9 C10 118.0(8) . . ?
C14 C9 Sb1 114.9(6) . . ?
C10 C9 Sb1 127.1(7) . . ?
C11 C10 C9 119.5(8) . . ?
C11 C10 C15 117.9(8) . . ?
C9 C10 C15 122.6(8) . . ?
C10 C11 C12 123.4(9) . . ?
C10 C11 H11 118.3 . . ?
C12 C11 H11 118.3 . . ?
C11 C12 C13 116.6(9) . . ?
C11 C12 C16 121.1(9) . . ?
C13 C12 C16 122.3(9) . . ?
C14 C13 C12 122.5(9) . . ?
C14 C13 H13 118.7 . . ?
C12 C13 H13 118.7 . . ?
C13 C14 C9 120.1(8) . . ?
C13 C14 C17 118.3(8) . . ?
C9 C14 C17 121.6(8) . . ?
C10 C15 H15A 109.5 . . ?
C10 C15 H15B 109.5 . . ?
H15A C15 H15B 109.5 . . ?
C10 C15 H15C 109.5 . . ?
H15A C15 H15C 109.5 . . ?
H15B C15 H15C 109.5 . . ?
C12 C16 H16A 109.5 . . ?
C12 C16 H16B 109.5 . . ?
H16A C16 H16B 109.5 . . ?
C12 C16 H16C 109.5 . . ?
H16A C16 H16C 109.5 . . ?
H16B C16 H16C 109.5 . . ?
C14 C17 H17A 109.5 . . ?
C14 C17 H17B 109.5 . . ?
H17A C17 H17B 109.5 . . ?
C14 C17 H17C 109.5 . . ?
H17A C17 H17C 109.5 . . ?
H17B C17 H17C 109.5 . . ?
F3 C18 F2 107.1(9) . . ?
F3 C18 F1 106.6(9) . . ?
F2 C18 F1 108.9(8) . . ?
F3 C18 S1 112.6(7) . . ?
F2 C18 S1 111.5(7) . . ?
F1 C18 S1 110.0(7) . . ?
C2 N1 C8 112.2(7) . . ?
C2 N1 C7 111.3(7) . . ?
C8 N1 C7 110.3(7) . . ?
C2 N1 Sb1 86.2(4) . . ?
C8 N1 Sb1 120.9(5) . . ?
C7 N1 Sb1 113.7(5) . . ?
S1 O1 Sb1 123.0(4) . . ?
O2 S1 O3 117.2(4) . . ?
O2 S1 O1 114.0(4) . . ?
O3 S1 O1 112.4(4) . . ?
O2 S1 C18 105.1(4) . . ?
O3 S1 C18 104.6(4) . . ?
O1 S1 C18 101.4(4) . . ?
C1 Sb1 C9 102.4(3) . . ?
C1 Sb1 O1 89.6(3) . . ?
C9 Sb1 O1 90.2(3) . . ?
C1 Sb1 N1 60.8(3) . . ?
C9 Sb1 N1 93.0(3) . . ?
O1 Sb1 N1 150.3(2) . . ?

loop_
_geom_bond_atom_site_label_1
_geom_bond_atom_site_label_2
_geom_bond_distance
_geom_bond_site_symmetry_2
_geom_bond_publ_flag
C1 C2 1.379(12) . ?
C1 C6 1.400(12) . ?
C1 Sb1 2.127(9) . ?
C2 C3 1.388(13) . ?
C2 N1 1.457(11) . ?
C3 C4 1.391(13) . ?
C3 H3 0.9500 . ?
C4 C5 1.391(13) . ?
C4 H4 0.9500 . ?
C5 C6 1.378(13) . ?
C5 H5 0.9500 . ?
C6 H6 0.9500 . ?
C7 N1 1.490(11) . ?
C7 H7A 0.9800 . ?
C7 H7B 0.9800 . ?
C7 H7C 0.9800 . ?
C8 N1 1.473(10) . ?
C8 H8A 0.9800 . ?
C8 H8B 0.9800 . ?
C8 H8C 0.9800 . ?
C9 C14 1.408(12) . ?
C9 C10 1.412(12) . ?
C9 Sb1 2.153(9) . ?
C10 C11 1.369(13) . ?
C10 C15 1.516(13) . ?
C11 C12 1.386(13) . ?
C11 H11 0.9500 . ?
C12 C13 1.386(13) . ?
C12 C16 1.502(14) . ?
C13 C14 1.376(13) . ?
C13 H13 0.9500 . ?
C14 C17 1.517(12) . ?
C15 H15A 0.9800 . ?
C15 H15B 0.9800 . ?
C15 H15C 0.9800 . ?
C16 H16A 0.9800 . ?
C16 H16B 0.9800 . ?
C16 H16C 0.9800 . ?
C17 H17A 0.9800 . ?
C17 H17B 0.9800 . ?
C17 H17C 0.9800 . ?
C18 F3 1.318(11) . ?
C18 F2 1.325(11) . ?
C18 F1 1.330(12) . ?
C18 S1 1.811(10) . ?
N1 Sb1 2.451(7) . ?
O1 S1 1.479(6) . ?
O1 Sb1 2.291(6) . ?
O2 S1 1.424(7) . ?
O3 S1 1.427(7) . ?

loop_
_geom_torsion_atom_site_label_1
_geom_torsion_atom_site_label_2
_geom_torsion_atom_site_label_3
_geom_torsion_atom_site_label_4
_geom_torsion
_geom_torsion_site_symmetry_1
_geom_torsion_site_symmetry_2
_geom_torsion_site_symmetry_3
_geom_torsion_site_symmetry_4
_geom_torsion_publ_flag
C6 C1 C2 C3 -2.0(13) . . . . ?
Sb1 C1 C2 C3 173.5(7) . . . . ?
C6 C1 C2 N1 179.4(7) . . . . ?
Sb1 C1 C2 N1 -5.2(8) . . . . ?
C1 C2 C3 C4 2.2(14) . . . . ?
N1 C2 C3 C4 -179.4(8) . . . . ?
C2 C3 C4 C5 -1.4(14) . . . . ?
C3 C4 C5 C6 0.5(15) . . . . ?
C4 C5 C6 C1 -0.2(14) . . . . ?
C2 C1 C6 C5 0.9(13) . . . . ?
Sb1 C1 C6 C5 -172.3(8) . . . . ?
C14 C9 C10 C11 -0.8(13) . . . . ?
Sb1 C9 C10 C11 179.1(7) . . . . ?
C14 C9 C10 C15 -178.7(8) . . . . ?
Sb1 C9 C10 C15 1.2(12) . . . . ?
C9 C10 C11 C12 1.1(14) . . . . ?
C15 C10 C11 C12 179.2(9) . . . . ?
C10 C11 C12 C13 -0.7(14) . . . . ?
C10 C11 C12 C16 178.1(9) . . . . ?
C11 C12 C13 C14 -0.2(15) . . . . ?
C16 C12 C13 C14 -178.9(9) . . . . ?
C12 C13 C14 C9 0.5(15) . . . . ?
C12 C13 C14 C17 -178.6(9) . . . . ?
C10 C9 C14 C13 0.0(13) . . . . ?
Sb1 C9 C14 C13 -179.9(7) . . . . ?
C10 C9 C14 C17 179.0(8) . . . . ?
Sb1 C9 C14 C17 -0.8(11) . . . . ?
C1 C2 N1 C8 -117.5(8) . . . . ?
C3 C2 N1 C8 63.9(11) . . . . ?
C1 C2 N1 C7 118.3(8) . . . . ?
C3 C2 N1 C7 -60.3(11) . . . . ?
C1 C2 N1 Sb1 4.4(7) . . . . ?
C3 C2 N1 Sb1 -174.2(8) . . . . ?
Sb1 O1 S1 O2 15.5(6) . . . . ?
Sb1 O1 S1 O3 -121.0(5) . . . . ?
Sb1 O1 S1 C18 127.8(5) . . . . ?
F3 C18 S1 O2 60.8(9) . . . . ?
F2 C18 S1 O2 -178.8(7) . . . . ?
F1 C18 S1 O2 -57.9(8) . . . . ?
F3 C18 S1 O3 -175.1(7) . . . . ?
F2 C18 S1 O3 -54.7(8) . . . . ?
F1 C18 S1 O3 66.2(8) . . . . ?
F3 C18 S1 O1 -58.1(8) . . . . ?
F2 C18 S1 O1 62.3(8) . . . . ?
F1 C18 S1 O1 -176.8(7) . . . . ?
